data_4037823
loop_
_publ_author_name
'Banerjee, Sonbidya'
'Vivek Kumar, Sundaravel'
'Punniyamurthy, Tharmalingam'

_publ_section_title
;
 Site-Selective Rh-Catalyzed C-7 and C-6 Dual C-H Functionalization of
 Indolines: Synthesis of Functionalized Pyrrolocarbazoles.
;
_journal_name_full 'The Journal of organic chemistry'
_journal_paper_doi 10.1021/acs.joc.9b03180
_journal_year 2020
_chemical_formula_sum 'C28 H21 Cl N4 O2 S'
_chemical_formula_weight 513.00
_space_group_crystal_system monoclinic
_space_group_IT_number 14
_space_group_name_Hall '-P 2ybc'
_space_group_name_H-M_alt 'P 1 21/c 1'
_atom_sites_solution_hydrogens geom
_audit_creation_method SHELXL-2014/7
_cell_angle_alpha 90
_cell_angle_beta 110.301(5)
_cell_angle_gamma 90
_cell_formula_units_Z 4
_cell_length_a 13.267(2)
_cell_length_b 11.8390(19)
_cell_length_c 16.549(3)
_cell_measurement_reflns_used 9915
_cell_measurement_temperature 296(2)
_cell_measurement_theta_max 23.42
_cell_measurement_theta_min 2.16
_cell_volume 2437.9(7)
_computing_structure_refinement 'SHELXL-2014/7 (Sheldrick, 2014)'
_diffrn_ambient_temperature 296(2)
_diffrn_measured_fraction_theta_full 1.000
_diffrn_measured_fraction_theta_max 1.000
_diffrn_measurement_device_type 'Bruker APEX-II CCD'
_diffrn_measurement_method '\f and \w scans'
_diffrn_radiation_type MoK\a
_diffrn_radiation_wavelength 0.71073
_diffrn_reflns_av_R_equivalents 0.0925
_diffrn_reflns_av_unetI/netI 0.0304
_diffrn_reflns_Laue_measured_fraction_full 1.000
_diffrn_reflns_Laue_measured_fraction_max 1.000
_diffrn_reflns_limit_h_max 15
_diffrn_reflns_limit_h_min -15
_diffrn_reflns_limit_k_max 14
_diffrn_reflns_limit_k_min -14
_diffrn_reflns_limit_l_max 19
_diffrn_reflns_limit_l_min -19
_diffrn_reflns_number 83278
_diffrn_reflns_point_group_measured_fraction_full 1.000
_diffrn_reflns_point_group_measured_fraction_max 1.000
_diffrn_reflns_theta_full 24.999
_diffrn_reflns_theta_max 24.999
_diffrn_reflns_theta_min 1.637
_exptl_absorpt_coefficient_mu 0.277
_exptl_crystal_colour colourless
_exptl_crystal_density_diffrn 1.398
_exptl_crystal_description block
_exptl_crystal_F_000 1064
_refine_diff_density_max 0.279
_refine_diff_density_min -0.376
_refine_diff_density_rms 0.051
_refine_ls_extinction_method none
_refine_ls_goodness_of_fit_ref 1.162
_refine_ls_hydrogen_treatment constr
_refine_ls_matrix_type full
_refine_ls_number_parameters 325
_refine_ls_number_reflns 4294
_refine_ls_number_restraints 0
_refine_ls_restrained_S_all 1.162
_refine_ls_R_factor_all 0.0688
_refine_ls_R_factor_gt 0.0501
_refine_ls_shift/su_max 0.000
_refine_ls_shift/su_mean 0.000
_refine_ls_structure_factor_coef Fsqd
_refine_ls_weighting_details 'w=1/[\s^2^(Fo^2^)+(0.1000P)^2^+0.8067P] where P=(Fo^2^+2Fc^2^)/3'
_refine_ls_weighting_scheme calc
_refine_ls_wR_factor_gt 0.1473
_refine_ls_wR_factor_ref 0.1747
_reflns_Friedel_coverage 0.000
_reflns_number_gt 3362
_reflns_number_total 4294
_reflns_threshold_expression 'I > 2\s(I)'
_cod_data_source_file jo9b03180_si_004.cif
_cod_data_source_block SB-B-NCL_0ma_a
_cod_original_sg_symbol_H-M 'P 21/c'
_cod_database_code 4037823
_shelx_shelxl_version_number 2014/7
_shelx_space_group_comment
;
The symmetry employed for this shelxl refinement is uniquely defined
by the following loop, which should always be used as a source of
symmetry information in preference to the above space-group names.
They are only intended as comments.
;

loop_
_space_group_symop_operation_xyz
'x, y, z'
'-x, y+1/2, -z+1/2'
'-x, -y, -z'
'x, -y-1/2, z-1/2'

loop_
_atom_site_label
_atom_site_type_symbol
_atom_site_fract_x
_atom_site_fract_y
_atom_site_fract_z
_atom_site_U_iso_or_equiv
_atom_site_adp_type
_atom_site_occupancy
_atom_site_site_symmetry_order
_atom_site_calc_flag
_atom_site_refinement_flags_posn
_atom_site_refinement_flags_adp
S1 S 0.79956(6) 0.12799(6) 0.62902(4) 0.0405(2) Uani 1 1 d . .
Cl1 Cl 0.80735(9) 0.56321(8) 0.84199(6) 0.0733(3) Uani 1 1 d . .
O2 O 0.72155(19) 0.05106(17) 0.63915(14) 0.0565(6) Uani 1 1 d . .
O1 O 0.90512(17) 0.08996(19) 0.63929(13) 0.0566(6) Uani 1 1 d . .
N4 N 0.74778(17) 0.17800(18) 0.53013(13) 0.0346(5) Uani 1 1 d . .
N1 N 0.79699(18) 0.54846(19) 0.42076(14) 0.0385(5) Uani 1 1 d . .
N2 N 0.7734(2) 0.5872(2) 0.55050(15) 0.0442(6) Uani 1 1 d . .
N3 N 0.7655(2) 0.7334(2) 0.44888(17) 0.0555(7) Uani 1 1 d . .
C13 C 0.6665(2) 0.3633(2) 0.49980(17) 0.0351(6) Uani 1 1 d . .
H13 H 0.6826 0.3983 0.5566 0.042 Uiso 1 1 calc R U
C23 C 0.8081(2) 0.2440(2) 0.69767(15) 0.0361(6) Uani 1 1 d . .
C6 C 0.82069(19) 0.4333(2) 0.44248(15) 0.0335(6) Uani 1 1 d . .
C1 C 0.76913(19) 0.3563(2) 0.47877(15) 0.0329(6) Uani 1 1 d . .
C22 C 0.6406(2) 0.2364(2) 0.50567(16) 0.0340(6) Uani 1 1 d . .
H22 H 0.6101 0.2255 0.5513 0.041 Uiso 1 1 calc R U
C9 C 0.7777(2) 0.6257(2) 0.47573(17) 0.0378(6) Uani 1 1 d . .
C2 C 0.8136(2) 0.2483(2) 0.49677(15) 0.0334(6) Uani 1 1 d . .
C5 C 0.9063(2) 0.3972(2) 0.41741(16) 0.0391(6) Uani 1 1 d . .
C28 C 0.8923(2) 0.3196(3) 0.71268(17) 0.0436(7) Uani 1 1 d . .
H28 H 0.9480 0.3046 0.6923 0.052 Uiso 1 1 calc R U
C4 C 0.9476(2) 0.2892(3) 0.43604(17) 0.0433(7) Uani 1 1 d . .
H4 H 1.0058 0.2673 0.4206 0.052 Uiso 1 1 calc R U
C3 C 0.9023(2) 0.2134(2) 0.47784(17) 0.0413(7) Uani 1 1 d . .
H3 H 0.9308 0.1414 0.4926 0.050 Uiso 1 1 calc R U
C7 C 0.9392(2) 0.4925(3) 0.37124(17) 0.0470(7) Uani 1 1 d . .
H7A H 0.9402 0.4680 0.3156 0.056 Uiso 1 1 calc R U
H7B H 1.0098 0.5210 0.4052 0.056 Uiso 1 1 calc R U
C24 C 0.7258(2) 0.2643(3) 0.72945(18) 0.0439(7) Uani 1 1 d . .
H24 H 0.6706 0.2120 0.7203 0.053 Uiso 1 1 calc R U
C21 C 0.5663(2) 0.1847(2) 0.42222(17) 0.0388(6) Uani 1 1 d . .
C14 C 0.5769(2) 0.4273(3) 0.4349(2) 0.0487(7) Uani 1 1 d . .
H14 H 0.5727 0.5050 0.4412 0.058 Uiso 1 1 calc R U
C16 C 0.5014(2) 0.2555(3) 0.35620(17) 0.0471(7) Uani 1 1 d . .
C27 C 0.8927(3) 0.4175(3) 0.75828(18) 0.0497(7) Uani 1 1 d . .
H27 H 0.9490 0.4689 0.7693 0.060 Uiso 1 1 calc R U
C8 C 0.8528(2) 0.5827(3) 0.36082(19) 0.0494(7) Uani 1 1 d . .
H8A H 0.8851 0.6567 0.3759 0.059 Uiso 1 1 calc R U
H8B H 0.8029 0.5847 0.3019 0.059 Uiso 1 1 calc R U
C26 C 0.8088(3) 0.4380(2) 0.78716(17) 0.0456(7) Uani 1 1 d . .
C15 C 0.5033(2) 0.3769(3) 0.3689(2) 0.0534(8) Uani 1 1 d . .
H15 H 0.4512 0.4209 0.3294 0.064 Uiso 1 1 calc R U
C25 C 0.7262(2) 0.3624(3) 0.77466(18) 0.0478(7) Uani 1 1 d . .
H25 H 0.6715 0.3770 0.7963 0.057 Uiso 1 1 calc R U
C20 C 0.5600(2) 0.0695(3) 0.4119(2) 0.0489(7) Uani 1 1 d . .
H20 H 0.6001 0.0230 0.4570 0.059 Uiso 1 1 calc R U
C10 C 0.7554(3) 0.6650(3) 0.6022(2) 0.0576(8) Uani 1 1 d . .
H10 H 0.7507 0.6414 0.6544 0.069 Uiso 1 1 calc R U
C17 C 0.4354(2) 0.2042(4) 0.2797(2) 0.0635(10) Uani 1 1 d . .
H17 H 0.3923 0.2490 0.2349 0.076 Uiso 1 1 calc R U
C12 C 0.7508(3) 0.8075(3) 0.5045(3) 0.0721(11) Uani 1 1 d . .
H12 H 0.7450 0.8836 0.4897 0.086 Uiso 1 1 calc R U
C11 C 0.7436(4) 0.7773(3) 0.5826(3) 0.0725(11) Uani 1 1 d . .
H11 H 0.7315 0.8302 0.6197 0.087 Uiso 1 1 calc R U
C19 C 0.4945(3) 0.0216(3) 0.3351(2) 0.0656(10) Uani 1 1 d . .
H19 H 0.4923 -0.0564 0.3283 0.079 Uiso 1 1 calc R U
C18 C 0.4335(3) 0.0888(4) 0.2698(2) 0.0711(11) Uani 1 1 d . .
H18 H 0.3901 0.0566 0.2182 0.085 Uiso 1 1 calc R U

loop_
_atom_site_aniso_label
_atom_site_aniso_U_11
_atom_site_aniso_U_22
_atom_site_aniso_U_33
_atom_site_aniso_U_23
_atom_site_aniso_U_13
_atom_site_aniso_U_12
S1 0.0521(4) 0.0299(4) 0.0369(4) 0.0041(3) 0.0120(3) 0.0028(3)
Cl1 0.1117(8) 0.0542(6) 0.0616(5) -0.0185(4) 0.0396(5) -0.0035(5)
O2 0.0814(15) 0.0329(11) 0.0567(13) 0.0051(9) 0.0261(11) -0.0138(10)
O1 0.0622(13) 0.0534(14) 0.0506(12) 0.0068(10) 0.0148(10) 0.0243(11)
N4 0.0387(12) 0.0305(12) 0.0325(11) -0.0016(9) 0.0096(9) 0.0005(9)
N1 0.0474(13) 0.0378(13) 0.0334(11) 0.0041(9) 0.0181(9) -0.0017(10)
N2 0.0630(15) 0.0347(13) 0.0402(13) 0.0007(10) 0.0246(11) -0.0005(11)
N3 0.0748(19) 0.0386(15) 0.0606(16) 0.0161(12) 0.0330(14) 0.0125(12)
C13 0.0371(14) 0.0350(15) 0.0352(13) 0.0010(11) 0.0151(11) 0.0024(10)
C23 0.0412(14) 0.0349(15) 0.0309(13) 0.0026(11) 0.0110(11) -0.0009(11)
C6 0.0347(13) 0.0399(15) 0.0247(11) -0.0023(10) 0.0087(10) -0.0030(11)
C1 0.0349(13) 0.0369(15) 0.0261(12) -0.0047(10) 0.0093(10) -0.0012(10)
C22 0.0363(13) 0.0349(14) 0.0312(13) 0.0003(10) 0.0122(10) -0.0005(11)
C9 0.0401(14) 0.0334(15) 0.0401(14) 0.0045(11) 0.0143(11) 0.0010(11)
C2 0.0351(13) 0.0356(15) 0.0276(12) -0.0036(10) 0.0084(10) -0.0018(11)
C5 0.0369(14) 0.0499(17) 0.0304(13) -0.0077(11) 0.0116(11) -0.0087(12)
C28 0.0451(15) 0.0505(18) 0.0404(15) -0.0038(13) 0.0214(12) -0.0081(13)
C4 0.0342(14) 0.0561(19) 0.0417(15) -0.0143(13) 0.0157(11) -0.0014(13)
C3 0.0400(14) 0.0436(16) 0.0378(14) -0.0071(12) 0.0103(11) 0.0048(12)
C7 0.0496(17) 0.061(2) 0.0337(14) -0.0049(13) 0.0185(12) -0.0135(14)
C24 0.0418(15) 0.0521(18) 0.0393(15) -0.0003(13) 0.0162(12) -0.0079(13)
C21 0.0302(13) 0.0518(18) 0.0363(14) -0.0057(12) 0.0139(11) -0.0064(11)
C14 0.0398(15) 0.0447(18) 0.0613(19) 0.0131(14) 0.0171(14) 0.0049(13)
C16 0.0324(14) 0.072(2) 0.0362(15) -0.0005(14) 0.0108(11) -0.0013(13)
C27 0.0622(19) 0.0474(18) 0.0434(16) -0.0092(13) 0.0234(14) -0.0191(14)
C8 0.0581(18) 0.056(2) 0.0393(15) 0.0077(13) 0.0234(13) -0.0075(15)
C26 0.0654(19) 0.0409(17) 0.0318(14) -0.0037(12) 0.0184(13) -0.0017(14)
C15 0.0399(16) 0.064(2) 0.0529(18) 0.0176(16) 0.0119(13) 0.0068(14)
C25 0.0512(17) 0.057(2) 0.0405(16) -0.0037(13) 0.0227(13) -0.0012(14)
C20 0.0433(15) 0.0532(19) 0.0515(17) -0.0101(14) 0.0179(13) -0.0088(13)
C10 0.089(2) 0.0437(18) 0.0531(18) -0.0015(14) 0.0414(17) 0.0011(17)
C17 0.0415(17) 0.102(3) 0.0410(17) -0.0059(17) 0.0065(13) -0.0037(18)
C12 0.103(3) 0.0353(19) 0.095(3) 0.0152(18) 0.055(2) 0.0141(18)
C11 0.122(3) 0.0360(19) 0.084(3) -0.0041(17) 0.067(2) 0.0045(19)
C19 0.0520(19) 0.074(2) 0.073(2) -0.034(2) 0.0252(18) -0.0211(17)
C18 0.0430(18) 0.111(3) 0.054(2) -0.032(2) 0.0106(15) -0.0162(19)

loop_
_atom_type_symbol
_atom_type_description
_atom_type_scat_dispersion_real
_atom_type_scat_dispersion_imag
_atom_type_scat_source
C C 0.0033 0.0016 'International Tables Vol C Tables 4.2.6.8 and 6.1.1.4'
H H 0.0000 0.0000 'International Tables Vol C Tables 4.2.6.8 and 6.1.1.4'
Cl Cl 0.1484 0.1585 'International Tables Vol C Tables 4.2.6.8 and 6.1.1.4'
N N 0.0061 0.0033 'International Tables Vol C Tables 4.2.6.8 and 6.1.1.4'
O O 0.0106 0.0060 'International Tables Vol C Tables 4.2.6.8 and 6.1.1.4'
S S 0.1246 0.1234 'International Tables Vol C Tables 4.2.6.8 and 6.1.1.4'

loop_
_geom_angle_atom_site_label_1
_geom_angle_atom_site_label_2
_geom_angle_atom_site_label_3
_geom_angle
O1 S1 O2 120.39(14)
O1 S1 N4 106.60(12)
O2 S1 N4 105.99(12)
O1 S1 C23 109.21(13)
O2 S1 C23 107.95(13)
N4 S1 C23 105.75(11)
C2 N4 C22 105.79(19)
C2 N4 S1 119.09(16)
C22 N4 S1 117.46(17)
C9 N1 C6 123.2(2)
C9 N1 C8 120.7(2)
C6 N1 C8 108.3(2)
C10 N2 C9 115.6(3)
C12 N3 C9 115.2(3)
C14 C13 C1 114.5(2)
C14 C13 C22 113.3(2)
C1 C13 C22 101.3(2)
C14 C13 H13 109.1
C1 C13 H13 109.1
C22 C13 H13 109.1
C28 C23 C24 120.8(3)
C28 C23 S1 119.2(2)
C24 C23 S1 119.8(2)
C1 C6 C5 119.7(2)
C1 C6 N1 129.7(2)
C5 C6 N1 110.5(2)
C6 C1 C2 117.2(2)
C6 C1 C13 132.4(2)
C2 C1 C13 110.3(2)
N4 C22 C21 108.3(2)
N4 C22 C13 104.6(2)
C21 C22 C13 114.9(2)
N4 C22 H22 109.6
C21 C22 H22 109.6
C13 C22 H22 109.6
N2 C9 N3 126.3(3)
N2 C9 N1 117.5(2)
N3 C9 N1 116.2(2)
C3 C2 C1 123.7(2)
C3 C2 N4 126.1(2)
C1 C2 N4 110.0(2)
C4 C5 C6 121.0(3)
C4 C5 C7 129.9(3)
C6 C5 C7 109.1(3)
C27 C28 C23 119.4(3)
C27 C28 H28 120.3
C23 C28 H28 120.3
C5 C4 C3 120.1(3)
C5 C4 H4 120.0
C3 C4 H4 120.0
C2 C3 C4 117.9(3)
C2 C3 H3 121.0
C4 C3 H3 121.0
C5 C7 C8 104.0(2)
C5 C7 H7A 111.0
C8 C7 H7A 111.0
C5 C7 H7B 111.0
C8 C7 H7B 111.0
H7A C7 H7B 109.0
C25 C24 C23 119.7(3)
C25 C24 H24 120.2
C23 C24 H24 120.2
C20 C21 C16 120.0(3)
C20 C21 C22 120.4(3)
C16 C21 C22 119.6(3)
C15 C14 C13 122.4(3)
C15 C14 H14 118.8
C13 C14 H14 118.8
C17 C16 C21 117.6(3)
C17 C16 C15 122.3(3)
C21 C16 C15 120.1(3)
C26 C27 C28 119.1(3)
C26 C27 H27 120.4
C28 C27 H27 120.4
N1 C8 C7 105.2(2)
N1 C8 H8A 110.7
C7 C8 H8A 110.7
N1 C8 H8B 110.7
C7 C8 H8B 110.7
H8A C8 H8B 108.8
C25 C26 C27 122.1(3)
C25 C26 Cl1 118.7(2)
C27 C26 Cl1 119.2(2)
C14 C15 C16 122.4(3)
C14 C15 H15 118.8
C16 C15 H15 118.8
C26 C25 C24 118.9(3)
C26 C25 H25 120.6
C24 C25 H25 120.6
C21 C20 C19 120.7(3)
C21 C20 H20 119.6
C19 C20 H20 119.6
N2 C10 C11 123.4(3)
N2 C10 H10 118.3
C11 C10 H10 118.3
C18 C17 C16 121.2(3)
C18 C17 H17 119.4
C16 C17 H17 119.4
N3 C12 C11 123.4(3)
N3 C12 H12 118.3
C11 C12 H12 118.3
C10 C11 C12 116.0(3)
C10 C11 H11 122.0
C12 C11 H11 122.0
C18 C19 C20 120.0(4)
C18 C19 H19 120.0
C20 C19 H19 120.0
C19 C18 C17 120.4(3)
C19 C18 H18 119.8
C17 C18 H18 119.8

loop_
_geom_bond_atom_site_label_1
_geom_bond_atom_site_label_2
_geom_bond_distance
S1 O1 1.424(2)
S1 O2 1.432(2)
S1 N4 1.649(2)
S1 C23 1.761(3)
Cl1 C26 1.741(3)
N4 C2 1.447(3)
N4 C22 1.505(3)
N1 C9 1.375(3)
N1 C6 1.417(3)
N1 C8 1.485(3)
N2 C10 1.334(4)
N2 C9 1.338(3)
N3 C12 1.335(5)
N3 C9 1.341(4)
C13 C14 1.501(4)
C13 C1 1.520(4)
C13 C22 1.552(4)
C13 H13 0.9800
C23 C28 1.385(4)
C23 C24 1.388(4)
C6 C1 1.395(4)
C6 C5 1.404(4)
C1 C2 1.396(4)
C22 C21 1.520(3)
C22 H22 0.9800
C2 C3 1.382(4)
C5 C4 1.382(4)
C5 C7 1.510(4)
C28 C27 1.382(4)
C28 H28 0.9300
C4 C3 1.391(4)
C4 H4 0.9300
C3 H3 0.9300
C7 C8 1.532(4)
C7 H7A 0.9700
C7 H7B 0.9700
C24 C25 1.381(4)
C24 H24 0.9300
C21 C20 1.373(4)
C21 C16 1.409(4)
C14 C15 1.328(4)
C14 H14 0.9300
C16 C17 1.403(4)
C16 C15 1.451(5)
C27 C26 1.377(4)
C27 H27 0.9300
C8 H8A 0.9700
C8 H8B 0.9700
C26 C25 1.374(4)
C15 H15 0.9300
C25 H25 0.9300
C20 C19 1.388(4)
C20 H20 0.9300
C10 C11 1.365(5)
C10 H10 0.9300
C17 C18 1.375(5)
C17 H17 0.9300
C12 C11 1.375(5)
C12 H12 0.9300
C11 H11 0.9300
C19 C18 1.360(6)
C19 H19 0.9300
C18 H18 0.9300
